data_4105219
loop_
_publ_author_name
'Joshua P. Abell'
'Hisashi Yamamoto'

_publ_section_title
;
 Dual-Activation Asymmetric Strecker Reaction of Aldimines and Ketimines
 Catalyzed by a Tethered Bis(8-quinolinolato) Aluminum Complex
;
_journal_name_full 'Journal of the American Chemical Society'
_journal_page_first 15118
_journal_page_last 15119
_journal_paper_doi 10.1021/ja907268g
_journal_volume 131
_journal_year 2009
_chemical_formula_sum 'C23 H23 Br N2 O P'
_chemical_formula_weight 454.31
_chemical_name_systematic
; 
 ? 
;
_space_group_IT_number 170
_symmetry_cell_setting hexagonal
_symmetry_space_group_name_Hall 'P 65'
_symmetry_space_group_name_H-M 'P 65'
_atom_sites_solution_hydrogens geom
_atom_sites_solution_primary direct
_atom_sites_solution_secondary difmap
_audit_creation_method SHELXL-97
_cell_angle_alpha 90.00
_cell_angle_beta 90.00
_cell_angle_gamma 120.00
_cell_formula_units_Z 6
_cell_length_a 19.943(6)
_cell_length_b 19.943(6)
_cell_length_c 10.142(4)
_cell_measurement_temperature 100(2)
_cell_volume 3493(2)
_computing_structure_refinement 'SHELXL-97 (Sheldrick, 1997)'
_computing_structure_solution 'SHELXS-97 (Sheldrick, 1990)'
_diffrn_ambient_temperature 100(2)
_diffrn_measured_fraction_theta_full 0.995
_diffrn_measured_fraction_theta_max 0.995
_diffrn_radiation_monochromator graphite
_diffrn_radiation_source 'fine-focus sealed tube'
_diffrn_radiation_type MoK\a
_diffrn_radiation_wavelength 0.71073
_diffrn_reflns_av_R_equivalents 0.0887
_diffrn_reflns_av_sigmaI/netI 0.0674
_diffrn_reflns_limit_h_max 23
_diffrn_reflns_limit_h_min -23
_diffrn_reflns_limit_k_max 23
_diffrn_reflns_limit_k_min -23
_diffrn_reflns_limit_l_max 12
_diffrn_reflns_limit_l_min -12
_diffrn_reflns_number 33955
_diffrn_reflns_theta_full 25.06
_diffrn_reflns_theta_max 25.06
_diffrn_reflns_theta_min 2.04
_exptl_absorpt_coefficient_mu 1.848
_exptl_absorpt_correction_T_max 0.7564
_exptl_absorpt_correction_T_min 0.4035
_exptl_crystal_density_diffrn 1.296
_exptl_crystal_F_000 1398
_exptl_crystal_size_max 0.60
_exptl_crystal_size_mid 0.24
_exptl_crystal_size_min 0.16
_refine_diff_density_max 0.456
_refine_diff_density_min -0.366
_refine_diff_density_rms 0.050
_refine_ls_abs_structure_details 'Flack H D (1983), Acta Cryst. A39, 876-881'
_refine_ls_abs_structure_Flack 0.031(12)
_refine_ls_extinction_method none
_refine_ls_goodness_of_fit_ref 0.917
_refine_ls_hydrogen_treatment mixed
_refine_ls_matrix_type full
_refine_ls_number_parameters 256
_refine_ls_number_reflns 4101
_refine_ls_number_restraints 1
_refine_ls_restrained_S_all 0.916
_refine_ls_R_factor_all 0.0702
_refine_ls_R_factor_gt 0.0482
_refine_ls_shift/su_max 0.000
_refine_ls_shift/su_mean 0.000
_refine_ls_structure_factor_coef Fsqd
_refine_ls_weighting_details 'calc w=1/[\s^2^(Fo^2^)+(0.0606P)^2^+0.0000P] where P=(Fo^2^+2Fc^2^)/3'
_refine_ls_weighting_scheme calc
_refine_ls_wR_factor_gt 0.1082
_refine_ls_wR_factor_ref 0.1138
_reflns_number_gt 2623
_reflns_number_total 4101
_reflns_threshold_expression >2sigma(I)
_cod_data_source_file ja907268g_si_002.cif
_cod_data_source_block abell05s
_cod_database_code 4105219

loop_
_symmetry_equiv_pos_as_xyz
'x, y, z'
'-y, x-y, z+2/3'
'-x+y, -x, z+1/3'
'-x, -y, z+1/2'
'y, -x+y, z+1/6'
'x-y, x, z+5/6'

loop_
_atom_site_label
_atom_site_type_symbol
_atom_site_fract_x
_atom_site_fract_y
_atom_site_fract_z
_atom_site_U_iso_or_equiv
_atom_site_adp_type
_atom_site_occupancy
_atom_site_symmetry_multiplicity
_atom_site_calc_flag
_atom_site_refinement_flags
Br1 Br 0.10662(4) 0.21876(3) 1.10100(13) 0.1374(5) Uani 1 1 d .
C1 C 0.1130(3) 0.3161(3) 1.0732(8) 0.085(2) Uani 1 1 d .
C2 C 0.1476(3) 0.3732(3) 1.1663(7) 0.087(2) Uani 1 1 d .
H2 H 0.1675 0.3642 1.2452 0.105 Uiso 1 1 calc R
C3 C 0.1531(3) 0.4440(3) 1.1437(6) 0.0653(15) Uani 1 1 d .
H3 H 0.1781 0.4840 1.2071 0.078 Uiso 1 1 calc R
C4 C 0.1232(2) 0.4580(3) 1.0310(5) 0.0480(12) Uani 1 1 d .
C5 C 0.0859(3) 0.3974(3) 0.9403(6) 0.0617(14) Uani 1 1 d .
H5 H 0.0633 0.4049 0.8634 0.074 Uiso 1 1 calc R
C6 C 0.0815(3) 0.3274(3) 0.9610(7) 0.0791(18) Uani 1 1 d .
H6 H 0.0569 0.2871 0.8980 0.095 Uiso 1 1 calc R
C7 C 0.1278(2) 0.5344(2) 1.0024(4) 0.0426(11) Uani 1 1 d .
C8 C 0.1779(3) 0.5934(3) 1.1021(5) 0.0403(10) Uani 1 1 d .
C9 C 0.1631(2) 0.5646(3) 0.8680(4) 0.0493(12) Uani 1 1 d .
H9A H 0.1694 0.6161 0.8545 0.074 Uiso 1 1 calc R
H9B H 0.1289 0.5293 0.7997 0.074 Uiso 1 1 calc R
H9C H 0.2137 0.5680 0.8628 0.074 Uiso 1 1 calc R
C10 C -0.0947(3) 0.5032(4) 0.9786(4) 0.0570(14) Uani 1 1 d .
C11 C -0.1271(3) 0.5467(4) 1.0148(5) 0.0723(17) Uani 1 1 d .
H11 H -0.0978 0.6015 1.0076 0.087 Uiso 1 1 calc R
C12 C -0.2037(4) 0.5110(6) 1.0628(6) 0.091(2) Uani 1 1 d .
H12 H -0.2259 0.5415 1.0878 0.109 Uiso 1 1 calc R
C13 C -0.2450(4) 0.4335(7) 1.0729(7) 0.106(3) Uani 1 1 d .
H13 H -0.2964 0.4097 1.1063 0.127 Uiso 1 1 calc R
C14 C -0.2152(3) 0.3891(4) 1.0367(5) 0.088(2) Uani 1 1 d .
H14 H -0.2461 0.3345 1.0457 0.105 Uiso 1 1 calc R
C15 C -0.1382(3) 0.4214(4) 0.9849(5) 0.0631(15) Uani 1 1 d .
C16 C -0.1100(3) 0.3692(3) 0.9459(5) 0.0737(16) Uani 1 1 d .
H16A H -0.0785 0.3890 0.8659 0.111 Uiso 1 1 calc R
H16B H -0.1541 0.3176 0.9286 0.111 Uiso 1 1 calc R
H16C H -0.0784 0.3661 1.0170 0.111 Uiso 1 1 calc R
C17 C 0.0409(3) 0.6528(4) 0.9037(7) 0.0759(16) Uani 1 1 d .
C18 C 0.0422(3) 0.6831(4) 0.7650(6) 0.0801(18) Uani 1 1 d .
H18 H 0.0260 0.6486 0.6922 0.096 Uiso 1 1 calc R
C19 C 0.0651(4) 0.7556(5) 0.7461(8) 0.113(3) Uani 1 1 d .
H19 H 0.0658 0.7743 0.6597 0.136 Uiso 1 1 calc R
C20 C 0.0899(6) 0.8079(5) 0.8574(10) 0.135(3) Uani 1 1 d .
H20 H 0.1114 0.8618 0.8426 0.162 Uiso 1 1 calc R
C21 C 0.0829(5) 0.7810(4) 0.9837(11) 0.125(3) Uani 1 1 d .
H21 H 0.0931 0.8144 1.0571 0.150 Uiso 1 1 calc R
C22 C 0.0602(5) 0.7032(5) 1.0013(8) 0.108(2) Uani 1 1 d .
C23 C 0.0592(4) 0.6781(4) 1.1438(6) 0.093(2) Uani 1 1 d .
H23A H 0.0549 0.7144 1.2034 0.140 Uiso 1 1 calc R
H23B H 0.1073 0.6777 1.1625 0.140 Uiso 1 1 calc R
H23C H 0.0149 0.6260 1.1570 0.140 Uiso 1 1 calc R
N1 N 0.2186(2) 0.6384(2) 1.1744(4) 0.0545(10) Uani 1 1 d .
N2 N 0.04899(19) 0.5247(2) 1.0131(3) 0.0440(9) Uani 1 1 d .
H2A H 0.0497 0.5492 1.0904 0.053 Uiso 1 1 calc R
H2B H 0.0166 0.4727 1.0281 0.053 Uiso 1 1 calc R
O1 O 0.00289(16) 0.52289(19) 0.7720(3) 0.0575(9) Uani 1 1 d .
P1 P 0.00229(7) 0.54907(7) 0.90753(13) 0.0461(3) Uani 1 1 d .

loop_
_atom_site_aniso_label
_atom_site_aniso_U_11
_atom_site_aniso_U_22
_atom_site_aniso_U_33
_atom_site_aniso_U_23
_atom_site_aniso_U_13
_atom_site_aniso_U_12
Br1 0.0872(5) 0.0543(4) 0.2826(13) -0.0322(6) -0.0703(7) 0.0443(4)
C1 0.055(3) 0.041(3) 0.165(6) -0.005(4) -0.018(4) 0.029(3)
C2 0.073(4) 0.056(3) 0.137(6) -0.023(4) -0.056(4) 0.036(3)
C3 0.053(3) 0.046(3) 0.096(4) -0.006(3) -0.026(3) 0.024(2)
C4 0.026(2) 0.048(3) 0.064(3) -0.016(2) -0.004(2) 0.014(2)
C5 0.051(3) 0.056(3) 0.078(4) -0.022(3) -0.014(3) 0.027(3)
C6 0.057(3) 0.057(4) 0.125(5) -0.025(4) -0.015(4) 0.029(3)
C7 0.031(2) 0.047(3) 0.052(3) -0.006(2) 0.006(2) 0.021(2)
C8 0.041(3) 0.040(2) 0.039(3) -0.003(2) 0.005(2) 0.020(2)
C9 0.036(2) 0.062(3) 0.047(3) -0.017(2) -0.006(2) 0.022(2)
C10 0.054(3) 0.102(5) 0.027(3) 0.013(3) 0.003(2) 0.048(3)
C11 0.077(4) 0.139(5) 0.041(3) 0.020(3) 0.015(3) 0.084(4)
C12 0.083(5) 0.178(8) 0.052(4) 0.012(5) 0.000(4) 0.096(5)
C13 0.070(5) 0.208(9) 0.061(4) 0.015(6) 0.015(4) 0.086(6)
C14 0.048(3) 0.124(6) 0.046(4) 0.007(3) -0.007(3) 0.010(4)
C15 0.038(3) 0.105(5) 0.036(3) 0.008(3) 0.000(2) 0.029(3)
C16 0.046(3) 0.073(4) 0.076(4) -0.001(3) -0.017(3) 0.010(3)
C17 0.078(4) 0.087(4) 0.091(4) 0.002(4) 0.013(3) 0.063(4)
C18 0.076(4) 0.102(5) 0.083(5) 0.030(4) 0.028(3) 0.059(4)
C19 0.134(6) 0.127(7) 0.107(6) 0.061(6) 0.043(5) 0.087(6)
C20 0.231(11) 0.094(6) 0.117(7) 0.010(6) 0.040(7) 0.109(7)
C21 0.164(8) 0.075(5) 0.169(9) 0.031(5) 0.034(7) 0.084(5)
C22 0.132(6) 0.132(7) 0.104(6) -0.004(5) 0.025(5) 0.098(6)
C23 0.119(6) 0.109(5) 0.073(5) -0.008(4) -0.002(4) 0.072(5)
N1 0.054(3) 0.055(3) 0.047(2) -0.003(2) 0.001(2) 0.021(2)
N2 0.039(2) 0.047(2) 0.047(2) -0.0082(18) -0.0041(17) 0.0216(17)
O1 0.0419(17) 0.088(2) 0.0440(19) -0.0009(18) 0.0016(16) 0.0337(16)
P1 0.0433(7) 0.0644(8) 0.0386(6) 0.0071(6) 0.0077(6) 0.0330(6)

loop_
_atom_type_symbol
_atom_type_description
_atom_type_scat_dispersion_real
_atom_type_scat_dispersion_imag
_atom_type_scat_source
C C 0.0033 0.0016 'International Tables Vol C Tables 4.2.6.8 and 6.1.1.4'
H H 0.0000 0.0000 'International Tables Vol C Tables 4.2.6.8 and 6.1.1.4'
N N 0.0061 0.0033 'International Tables Vol C Tables 4.2.6.8 and 6.1.1.4'
P P 0.1023 0.0942 'International Tables Vol C Tables 4.2.6.8 and 6.1.1.4'
Br Br -0.2901 2.4595 'International Tables Vol C Tables 4.2.6.8 and 6.1.1.4'
O O 0.0106 0.0060 'International Tables Vol C Tables 4.2.6.8 and 6.1.1.4'

loop_
_geom_angle_atom_site_label_1
_geom_angle_atom_site_label_2
_geom_angle_atom_site_label_3
_geom_angle
C2 C1 C6 121.1(5)
C2 C1 Br1 119.7(5)
C6 C1 Br1 119.3(5)
C1 C2 C3 119.0(6)
C2 C3 C4 121.6(5)
C3 C4 C5 117.8(5)
C3 C4 C7 123.3(4)
C5 C4 C7 118.9(4)
C6 C5 C4 121.0(5)
C5 C6 C1 119.5(5)
N2 C7 C8 107.5(3)
N2 C7 C4 109.1(3)
C8 C7 C4 110.2(4)
N2 C7 C9 111.5(3)
C8 C7 C9 107.6(3)
C4 C7 C9 110.9(4)
N1 C8 C7 176.9(4)
C11 C10 C15 120.6(5)
C11 C10 P1 120.4(5)
C15 C10 P1 118.8(4)
C10 C11 C12 120.5(7)
C13 C12 C11 119.7(7)
C14 C13 C12 121.2(7)
C13 C14 C15 122.2(7)
C10 C15 C14 115.7(6)
C10 C15 C16 125.1(4)
C14 C15 C16 119.1(6)
C22 C17 C18 116.6(6)
C22 C17 P1 130.4(6)
C18 C17 P1 112.7(5)
C19 C18 C17 120.4(7)
C18 C19 C20 119.5(7)
C21 C20 C19 121.1(7)
C20 C21 C22 117.9(9)
C17 C22 C21 124.0(8)
C17 C22 C23 120.5(7)
C21 C22 C23 115.5(8)
C7 N2 P1 129.2(3)
O1 P1 N2 113.38(19)
O1 P1 C17 108.1(3)
N2 P1 C17 111.8(2)
O1 P1 C10 112.7(2)
N2 P1 C10 102.1(2)
C17 P1 C10 108.7(3)

loop_
_geom_bond_atom_site_label_1
_geom_bond_atom_site_label_2
_geom_bond_distance
Br1 C1 1.902(5)
C1 C2 1.371(8)
C1 C6 1.372(9)
C2 C3 1.378(7)
C3 C4 1.381(6)
C4 C5 1.400(6)
C4 C7 1.508(6)
C5 C6 1.370(7)
C7 N2 1.489(5)
C7 C8 1.492(7)
C7 C9 1.514(6)
C8 N1 1.129(5)
C10 C11 1.367(7)
C10 C15 1.415(8)
C10 P1 1.824(5)
C11 C12 1.410(8)
C12 C13 1.343(10)
C13 C14 1.341(10)
C14 C15 1.437(7)
C15 C16 1.462(7)
C17 C22 1.323(9)
C17 C18 1.526(9)
C17 P1 1.811(6)
C18 C19 1.293(9)
C19 C20 1.446(11)
C20 C21 1.368(10)
C21 C22 1.394(10)
C22 C23 1.526(9)
N2 P1 1.644(4)
O1 P1 1.473(3)

loop_
_geom_torsion_atom_site_label_1
_geom_torsion_atom_site_label_2
_geom_torsion_atom_site_label_3
_geom_torsion_atom_site_label_4
_geom_torsion
C6 C1 C2 C3 -2.3(9)
Br1 C1 C2 C3 178.7(4)
C1 C2 C3 C4 1.4(9)
C2 C3 C4 C5 0.8(7)
C2 C3 C4 C7 179.9(5)
C3 C4 C5 C6 -2.1(7)
C7 C4 C5 C6 178.8(4)
C4 C5 C6 C1 1.1(8)
C2 C1 C6 C5 1.1(9)
Br1 C1 C6 C5 -180.0(4)
C3 C4 C7 N2 -109.9(5)
C5 C4 C7 N2 69.2(5)
C3 C4 C7 C8 7.9(6)
C5 C4 C7 C8 -173.0(4)
C3 C4 C7 C9 126.8(5)
C5 C4 C7 C9 -54.1(5)
N2 C7 C8 N1 -161(9)
C4 C7 C8 N1 80(9)
C9 C7 C8 N1 -41(9)
C15 C10 C11 C12 1.9(7)
P1 C10 C11 C12 176.4(4)
C10 C11 C12 C13 0.0(9)
C11 C12 C13 C14 -0.8(10)
C12 C13 C14 C15 -0.3(10)
C11 C10 C15 C14 -2.8(7)
P1 C10 C15 C14 -177.4(3)
C11 C10 C15 C16 178.5(5)
P1 C10 C15 C16 3.9(6)
C13 C14 C15 C10 2.1(8)
C13 C14 C15 C16 -179.2(6)
C22 C17 C18 C19 3.4(9)
P1 C17 C18 C19 177.2(5)
C17 C18 C19 C20 0.2(10)
C18 C19 C20 C21 -6.0(13)
C19 C20 C21 C22 7.8(13)
C18 C17 C22 C21 -1.5(10)
P1 C17 C22 C21 -173.9(5)
C18 C17 C22 C23 178.9(5)
P1 C17 C22 C23 6.4(10)
C20 C21 C22 C17 -4.0(12)
C20 C21 C22 C23 175.6(8)
C8 C7 N2 P1 111.7(4)
C4 C7 N2 P1 -128.8(4)
C9 C7 N2 P1 -6.0(5)
C7 N2 P1 O1 48.9(4)
C7 N2 P1 C17 -73.7(4)
C7 N2 P1 C10 170.4(4)
C22 C17 P1 O1 -170.9(6)
C18 C17 P1 O1 16.4(4)
C22 C17 P1 N2 -45.4(7)
C18 C17 P1 N2 141.9(3)
C22 C17 P1 C10 66.5(6)
C18 C17 P1 C10 -106.2(4)
C11 C10 P1 O1 -117.8(4)
C15 C10 P1 O1 56.8(4)
C11 C10 P1 N2 120.2(4)
C15 C10 P1 N2 -65.2(4)
C11 C10 P1 C17 2.0(5)
C15 C10 P1 C17 176.6(4)
